data_4118283
loop_
_publ_author_name
'Christopher R. Jones'
'Pranjal K. Baruah'
'Amber L. Thompson'
'Steve Scheiner'
'Martin D. Smith'

_publ_contact_author 'Martin D. Smith'
_publ_contact_author_email martin.smith@chem.ox.ac.uk
_publ_contact_author_fax '+44 1865 285002'
_publ_contact_author_phone '+44 1865 285103'
_publ_section_title
;
 Can a C-H...O Interaction Be a Determinant of Conformation?
;
_journal_name_full 'Journal of the American Chemical Society'
_journal_page_first 12064
_journal_page_last 12071
_journal_paper_doi 10.1021/ja301318a
_journal_volume 134
_journal_year 2012
_chemical_absolute_configuration unk
_chemical_formula_moiety 'C19 H24 F4 N2 O4'
_chemical_formula_sum 'C19 H24 F4 N2 O4'
_chemical_formula_weight 420.40
_space_group_IT_number 4
_symmetry_cell_setting monoclinic
_symmetry_space_group_name_Hall 'P 2yb'
_symmetry_space_group_name_H-M 'P 1 21 1'
_atom_sites_solution_hydrogens difmap
_atom_sites_solution_primary other
_audit_creation_date 11-12-12
_audit_creation_method CRYSTALS_ver_14.23
_cell_angle_alpha 90
_cell_angle_beta 107.2070(10)
_cell_angle_gamma 90
_cell_formula_units_Z 8
_cell_length_a 10.1978(4)
_cell_length_b 24.1992(13)
_cell_length_c 17.2357(5)
_cell_measurement_reflns_used 4990
_cell_measurement_temperature 150
_cell_measurement_theta_max 32
_cell_measurement_theta_min 2
_cell_volume 4063.0(3)
_computing_cell_refinement 'CrysAlis, (Oxford Diffraction, 2002)'
_computing_data_collection 'CrystalClear (Rigaku Inc., 2009)'
_computing_data_reduction 'CrysAlis, (Oxford Diffraction, 2002)'
_computing_molecular_graphics 'CAMERON (Watkin et al., 1996)'
_computing_publication_material 'CRYSTALS (Betteridge et al., 2003)'
_computing_structure_refinement 'CRYSTALS (Betteridge et al., 2003)'
_computing_structure_solution 'Superflip (Palatinus & Chapuis, 2007)'
_diffrn_ambient_temperature 150
_diffrn_detector 'CCD  '
_diffrn_measured_fraction_theta_full 0.909
_diffrn_measured_fraction_theta_max 0.824
_diffrn_measurement_device Area
_diffrn_measurement_device_details
;
CrystalLogic Kappa (3 circle)
;
_diffrn_measurement_device_type 'Rigaku Saturn724+'
_diffrn_measurement_method \w
_diffrn_radiation_monochromator Synchrotron
_diffrn_radiation_type Synchrotron
_diffrn_radiation_wavelength 0.68890
_diffrn_reflns_av_R_equivalents 0.073
_diffrn_reflns_limit_h_max 14
_diffrn_reflns_limit_h_min -13
_diffrn_reflns_limit_k_max 37
_diffrn_reflns_limit_k_min -19
_diffrn_reflns_limit_l_max 26
_diffrn_reflns_limit_l_min -25
_diffrn_reflns_number 41837
_diffrn_reflns_theta_full 25.015
_diffrn_reflns_theta_max 32.071
_diffrn_reflns_theta_min 1.631
_diffrn_source Synchrotron
_diffrn_standards_number 0
_exptl_absorpt_coefficient_mu 0.120
_exptl_absorpt_correction_T_max 1.00
_exptl_absorpt_correction_T_min 0.83
_exptl_absorpt_correction_type multi-scan
_exptl_absorpt_process_details 'CrysAlis, (Oxford Diffraction, 2002)'
_exptl_crystal_colour clear_pale_colourless
_exptl_crystal_density_diffrn 1.374
_exptl_crystal_description needle
_exptl_crystal_F_000 1760.000
_exptl_crystal_size_max 0.030
_exptl_crystal_size_mid 0.010
_exptl_crystal_size_min 0.010
_refine_diff_density_max 0.25
_refine_diff_density_min -0.21
_refine_ls_extinction_method none
_refine_ls_goodness_of_fit_ref 0.9771
_refine_ls_hydrogen_treatment constr
_refine_ls_matrix_type full
_refine_ls_number_parameters 1268
_refine_ls_number_reflns 7491
_refine_ls_number_restraints 629
_refine_ls_R_factor_all 0.0719
_refine_ls_R_factor_gt 0.0550
_refine_ls_shift/su_max 0.0043951
_refine_ls_shift/su_mean 0.0001785
_refine_ls_structure_factor_coef Fsqd
_refine_ls_weighting_details
;
 Method, part 1, Chebychev polynomial, (Watkin, 1994, Prince, 1982) 
 [weight] = 1.0/[A~0~*T~0~(x)+A~1~*T~1~(x) ... +A~n-1~]*T~n-1~(x)] 
 where A~i~ are the Chebychev coefficients listed below and x= Fcalc/Fmax 
 Method = Robust Weighting (Prince, 1982) 
 W = [weight] * [1-(deltaF/6*sigmaF)^2^]^2^ 
 A~i~ are: 
 0.216E+04 0.354E+04 0.228E+04 963. 269. 
;
_refine_ls_weighting_scheme calc
_refine_ls_wR_factor_all 0.1485
_refine_ls_wR_factor_gt 0.1245
_refine_ls_wR_factor_ref 0.1485
_reflns_limit_h_max 12
_reflns_limit_h_min -14
_reflns_limit_k_max 37
_reflns_limit_k_min 0
_reflns_limit_l_max 26
_reflns_limit_l_min 0
_reflns_number_gt 5874
_reflns_number_total 13097
_reflns_threshold_expression I>2.0\s(I)
_oxford_diffrn_Wilson_B_factor 4.75
_oxford_diffrn_Wilson_scale 0.04
_oxford_refine_ls_r_factor_ref 0.0719
_oxford_refine_ls_scale 3.35(4)
_oxford_reflns_number_all 7491
_oxford_reflns_threshold_expression_ref I>-3.0\s(I)
_oxford_structure_analysis_title DIA0006
_cod_data_source_file ja301318a_si_002_4.cif
_cod_data_source_block 5
_cod_depositor_comments
;
The following automatic conversions were performed:

'_atom_sites_solution_primary' value 'Other' changed to 'other'
according to the built-in table from CIF Core dictionary named
'cif_core.dic' version 2.4.1 from 2010-06-29.

Automatic conversion script
Id: cif_fix_values 1715 2011-07-08 13:25:40Z adriana 
;
_cod_original_sg_symbol_H-M 'P 1 21 1 '
_cod_database_code 4118283

loop_
_symmetry_equiv_pos_as_xyz
x,y,z
-x,y+1/2,-z

loop_
_atom_site_label
_atom_site_type_symbol
_atom_site_fract_x
_atom_site_fract_y
_atom_site_fract_z
_atom_site_U_iso_or_equiv
_atom_site_occupancy
_atom_site_adp_type
_atom_site_refinement_flags_posn
_atom_site_refinement_flags_occupancy
_atom_site_disorder_assembly
_atom_site_disorder_group
C1 C 0.4070(15) 1.0001(5) 0.2773(8) 0.0766 1.0000 Uani . . . .
F2 F 0.5253(8) 0.9876(4) 0.2623(7) 0.1294 1.0000 Uani . . . .
F3 F 0.3213(8) 1.0118(3) 0.2068(4) 0.0779 1.0000 Uani . . . .
F4 F 0.4263(11) 1.0470(4) 0.3212(5) 0.1168 1.0000 Uani . . . .
C5 C 0.3587(10) 0.9531(4) 0.3205(6) 0.0550 1.0000 Uani . . . .
C6 C 0.3482(8) 0.9011(4) 0.2843(5) 0.0433 1.0000 Uani . . . .
C7 C 0.2863(8) 0.8575(4) 0.3159(4) 0.0390 1.0000 Uani . . . .
N8 N 0.2646(8) 0.8043(3) 0.2832(4) 0.0494 1.0000 Uani . . . .
C9 C 0.3078(9) 0.7817(4) 0.2217(4) 0.0476 1.0000 Uani . . . .
O10 O 0.3720(8) 0.8061(3) 0.1848(4) 0.0628 1.0000 Uani . . . .
C11 C 0.2728(12) 0.7212(4) 0.2075(6) 0.0652 1.0000 Uani . . . .
F12 F 0.2825(9) 0.7043(3) 0.1344(3) 0.0893 1.0000 Uani . . . .
C13 C 0.2488(10) 0.8678(4) 0.3853(5) 0.0502 1.0000 Uani . . . .
O14 O 0.1927(7) 0.8226(3) 0.4123(4) 0.0505 1.0000 Uani . . . .
C15 C 0.1147(10) 0.8286(4) 0.4677(5) 0.0479 1.0000 Uani . . . .
C16 C 0.0300(9) 0.7773(4) 0.4634(5) 0.0503 1.0000 Uani . . . .
N17 N 0.1129(7) 0.7262(3) 0.4788(4) 0.0425 1.0000 Uani . . . .
C18 C 0.1465(11) 0.6988(4) 0.4186(5) 0.0528 1.0000 Uani . . . .
O19 O 0.1238(7) 0.7133(3) 0.3481(3) 0.0555 1.0000 Uani . . . .
O20 O 0.2214(9) 0.6525(3) 0.4487(4) 0.0701 1.0000 Uani D . . .
C25 C 0.1276(9) 0.7024(4) 0.5607(5) 0.0479 1.0000 Uani . . . .
C26 C 0.0633(10) 0.7466(4) 0.6000(6) 0.0554 1.0000 Uani . . . .
C27 C -0.0417(9) 0.7757(5) 0.5301(5) 0.0523 1.0000 Uani . . . .
C28 C 0.2642(10) 0.9191(4) 0.4234(6) 0.0531 1.0000 Uani . . . .
C29 C 0.3166(10) 0.9619(4) 0.3875(6) 0.0538 1.0000 Uani . . . .
C31 C 0.8970(15) 0.9823(5) 0.2906(8) 0.0850 1.0000 Uani . . . .
F32 F 1.0130(8) 0.9653(4) 0.2641(7) 0.1196 1.0000 Uani . . . .
F33 F 0.8207(8) 1.0013(3) 0.2200(4) 0.0843 1.0000 Uani . . . .
F34 F 0.9457(17) 1.0243(5) 0.3364(6) 0.1760 1.0000 Uani . . . .
C35 C 0.8391(12) 0.9371(5) 0.3254(6) 0.0649 1.0000 Uani . . . .
C36 C 0.8157(11) 0.8876(5) 0.2846(6) 0.0622 1.0000 Uani . . . .
C37 C 0.7469(10) 0.8446(4) 0.3128(5) 0.0529 1.0000 Uani . . . .
N38 N 0.7098(9) 0.7934(3) 0.2764(4) 0.0532 1.0000 Uani . . . .
C39 C 0.7323(12) 0.7741(4) 0.2060(5) 0.0640 1.0000 Uani . . . .
O40 O 0.7966(9) 0.7975(4) 0.1682(5) 0.0794 1.0000 Uani . . . .
C41 C 0.6529(14) 0.7208(4) 0.1745(6) 0.0754 1.0000 Uani . . . .
F42 F 0.7018(11) 0.6966(3) 0.1200(5) 0.1129 1.0000 Uani . . . .
C43 C 0.7037(11) 0.8531(4) 0.3829(5) 0.0578 1.0000 Uani . . . .
O44 O 0.6355(7) 0.8118(3) 0.4043(3) 0.0560 1.0000 Uani . . . .
C45 C 0.5918(10) 0.8137(4) 0.4752(5) 0.0555 1.0000 Uani . . . .
C46 C 0.5256(10) 0.7580(4) 0.4820(4) 0.0658 1.0000 Uani D . . .
N47 N 0.6191(8) 0.7115(4) 0.4867(4) 0.0499 1.0000 Uani . . . .
C48 C 0.6425(10) 0.6864(5) 0.4202(5) 0.0589 1.0000 Uani . . . .
O49 O 0.5876(8) 0.6985(3) 0.3503(3) 0.0645 1.0000 Uani . . . .
O50 O 0.7437(8) 0.6475(3) 0.4452(4) 0.0669 1.0000 Uani . . . .
C51 C 0.7730(14) 0.6185(5) 0.3780(5) 0.0758 1.0000 Uani . . . .
C52 C 0.8829(12) 0.5768(5) 0.4131(7) 0.0776 1.0000 Uani . . . .
C53 C 0.838(2) 0.5380(7) 0.4703(11) 0.1396 1.0000 Uani . . . .
C54 C 0.914(2) 0.5442(7) 0.3446(9) 0.1259 1.0000 Uani . . . .
C55 C 0.6719(9) 0.6898(4) 0.5709(5) 0.0650 1.0000 Uani D . . .
C58 C 0.7326(12) 0.9045(4) 0.4250(6) 0.0685 1.0000 Uani . . . .
C59 C 0.8005(13) 0.9461(5) 0.3935(7) 0.0728 1.0000 Uani . . . .
C61 C 0.6478(9) 0.1466(4) 0.2176(5) 0.0473 1.0000 Uani . . . .
F62 F 0.7782(6) 0.1666(3) 0.2488(3) 0.0683 1.0000 Uani . . . .
F63 F 0.6179(8) 0.1233(3) 0.2823(4) 0.0821 1.0000 Uani . . . .
F64 F 0.6559(9) 0.1066(3) 0.1674(4) 0.0962 1.0000 Uani . . . .
C65 C 0.5488(9) 0.1909(4) 0.1803(5) 0.0487 1.0000 Uani . . . .
C66 C 0.5558(10) 0.2419(4) 0.2200(5) 0.0496 1.0000 Uani . . . .
C67 C 0.4596(9) 0.2811(3) 0.1894(4) 0.0554 1.0000 Uani D . . .
C73 C 0.3484(10) 0.2706(4) 0.1169(5) 0.0429 1.0000 Uani . . . .
O74 O 0.2580(8) 0.3130(3) 0.0955(4) 0.0587 1.0000 Uani . . . .
C75 C 0.1359(9) 0.3057(5) 0.0292(5) 0.0548 1.0000 Uani . . . .
C76 C 0.0468(9) 0.3558(4) 0.0296(5) 0.0524 1.0000 Uani . . . .
N77 N 0.1157(8) 0.4076(3) 0.0214(4) 0.0480 1.0000 Uani . . . .
C78 C 0.1938(11) 0.4351(4) 0.0841(5) 0.0527 1.0000 Uani . . . .
O79 O 0.2256(8) 0.4201(3) 0.1564(3) 0.0602 1.0000 Uani . . . .
O80 O 0.2387(8) 0.4830(3) 0.0611(4) 0.0722 1.0000 Uani D . . .
C85 C 0.0632(11) 0.4316(4) -0.0617(5) 0.0593 1.0000 Uani . . . .
C86 C -0.0306(10) 0.3856(5) -0.1092(5) 0.0636 1.0000 Uani . . . .
C87 C -0.0785(10) 0.3549(5) -0.0464(6) 0.0664 1.0000 Uani . . . .
C88 C 0.3430(10) 0.2208(4) 0.0775(5) 0.0494 1.0000 Uani . . . .
C89 C 0.4460(10) 0.1813(4) 0.1082(6) 0.0568 1.0000 Uani . . . .
C91 C 1.1053(13) 0.1318(5) 0.1968(6) 0.0658 1.0000 Uani . . . .
F92 F 1.2311(9) 0.1391(4) 0.1979(6) 0.1076 1.0000 Uani . . . .
F93 F 1.1054(9) 0.1198(4) 0.2726(4) 0.0931 1.0000 Uani . . . .
F94 F 1.0604(10) 0.0843(3) 0.1535(5) 0.1050 1.0000 Uani . . . .
C95 C 1.0141(11) 0.1791(4) 0.1638(6) 0.0586 1.0000 Uani . . . .
C96 C 1.0379(13) 0.2299(5) 0.2055(5) 0.0621 1.0000 Uani . . . .
C97 C 0.9535(10) 0.2740(3) 0.1805(4) 0.0559 1.0000 Uani D . . .
C103 C 0.8367(11) 0.2680(4) 0.1110(5) 0.0474 1.0000 Uani . . . .
O104 O 0.7594(8) 0.3154(3) 0.0942(4) 0.0602 1.0000 Uani . . . .
C105 C 0.6285(9) 0.3144(5) 0.0305(6) 0.0539 1.0000 Uani . . . .
C106 C 0.5605(10) 0.3693(5) 0.0378(6) 0.0586 1.0000 Uani . . . .
N107 N 0.6469(8) 0.4166(4) 0.0245(4) 0.0502 1.0000 Uani . . . .
C108 C 0.7405(11) 0.4405(4) 0.0856(5) 0.0526 1.0000 Uani . . . .
O109 O 0.7732(9) 0.4273(3) 0.1585(4) 0.0689 1.0000 Uani . . . .
O110 O 0.7988(8) 0.4837(3) 0.0583(3) 0.0603 1.0000 Uani D . . .
C115 C 0.5947(11) 0.4406(4) -0.0575(5) 0.0578 1.0000 Uani . . . .
C116 C 0.4704(11) 0.4031(5) -0.0983(6) 0.0715 1.0000 Uani . . . .
C117 C 0.4264(11) 0.3780(6) -0.0287(8) 0.0813 1.0000 Uani . . . .
C118 C 0.8128(10) 0.2190(5) 0.0694(5) 0.0553 1.0000 Uani . . . .
C119 C 0.9023(12) 0.1749(5) 0.0952(5) 0.0599 1.0000 Uani . . . .
C210 C 0.246(5) 0.6191(14) 0.3834(7) 0.0796 0.3288(10) Uani D P 1 1
C211 C 0.275(2) 0.6220(7) 0.3905(6) 0.0780 0.6712(10) Uani D P 1 2
C220 C 0.326(3) 0.5689(7) 0.4211(14) 0.0922 0.3288(10) Uani D P 1 1
C221 C 0.3621(15) 0.5757(4) 0.4351(7) 0.0966 0.6712(10) Uani D P 1 2
C230 C 0.407(4) 0.5723(12) 0.5042(14) 0.0832 0.3288(10) Uani D P 1 1
C231 C 0.312(2) 0.5444(6) 0.4906(10) 0.0933 0.6712(10) Uani D P 1 2
C240 C 0.423(4) 0.5529(16) 0.3685(19) 0.0955 0.3288(10) Uani D P 1 1
C241 C 0.388(3) 0.5349(7) 0.3697(11) 0.1080 0.6712(10) Uani D P 1 2
C570 C 0.4723(13) 0.7461(8) 0.5538(8) 0.0691 0.4436(11) Uani D P 2 1
C571 C 0.5006(15) 0.7595(5) 0.5648(6) 0.0657 0.5564(11) Uani D P 2 2
C560 C 0.5933(17) 0.7223(7) 0.6178(5) 0.0677 0.4436(11) Uani D P 2 1
C561 C 0.5521(12) 0.7043(5) 0.6031(7) 0.0654 0.5564(11) Uani D P 2 2
C810 C 0.3665(18) 0.5102(6) 0.1086(17) 0.0816 0.3331(10) Uani D P 3 1
C811 C 0.3273(12) 0.5167(6) 0.1267(5) 0.0693 0.6669(10) Uani D P 3 2
C820 C 0.3537(19) 0.5705(5) 0.0897(13) 0.0860 0.3331(10) Uani D P 3 1
C821 C 0.4476(9) 0.5349(4) 0.1011(5) 0.0650 0.6669(10) Uani D P 3 2
C830 C 0.364(4) 0.5879(13) 0.0132(14) 0.0938 0.3331(10) Uani D P 3 1
C831 C 0.4221(14) 0.5660(7) 0.0279(7) 0.0793 0.6669(10) Uani D P 3 2
C840 C 0.468(3) 0.6015(10) 0.1581(16) 0.0912 0.3331(10) Uani D P 3 1
C841 C 0.5433(12) 0.5699(6) 0.1723(7) 0.0710 0.6669(10) Uani D P 3 2
N680 N 0.4632(10) 0.3355(4) 0.2232(8) 0.0562 0.6409(12) Uani D P 3 3
N681 N 0.436(2) 0.3299(9) 0.2309(13) 0.0605 0.3591(12) Uani D P 3 4
C690 C 0.5670(10) 0.3582(4) 0.2815(6) 0.0707 0.6409(12) Uani D P 3 3
C691 C 0.5186(14) 0.3505(6) 0.3001(8) 0.0692 0.3591(12) Uani D P 3 4
O700 O 0.6810(11) 0.3364(4) 0.3146(6) 0.0716 0.6409(12) Uani D P 3 3
O701 O 0.6359(17) 0.3338(7) 0.3369(9) 0.0683 0.3591(12) Uani D P 3 4
C710 C 0.5386(17) 0.4174(4) 0.3000(9) 0.0862 0.6409(12) Uani D P 3 3
C711 C 0.459(2) 0.4009(10) 0.3290(13) 0.0793 0.3591(12) Uani D P 3 4
F720 F 0.6386(14) 0.4361(4) 0.3666(7) 0.0999 0.6409(12) Uani D P 3 3
F721 F 0.549(2) 0.4207(7) 0.3992(9) 0.0957 0.3591(12) Uani D P 3 4
C1110 C 0.9046(13) 0.5162(4) 0.1164(4) 0.0544 0.7061(10) Uani D P 4 1
C1111 C 0.867(4) 0.5218(6) 0.1240(6) 0.0556 0.2939(10) Uani D P 4 2
C1120 C 0.9425(10) 0.5635(3) 0.0717(5) 0.0609 0.7061(10) Uani D P 4 1
C1121 C 0.8669(19) 0.5776(5) 0.0882(10) 0.0559 0.2939(10) Uani D P 4 2
C1130 C 0.8324(14) 0.5950(4) 0.0175(7) 0.0621 0.7061(10) Uani D P 4 1
C1131 C 0.900(4) 0.5819(10) 0.0130(11) 0.0624 0.2939(10) Uani D P 4 2
C1140 C 1.0344(16) 0.6042(5) 0.1366(8) 0.0746 0.7061(10) Uani D P 4 1
C1141 C 0.970(3) 0.6146(8) 0.1532(12) 0.0578 0.2939(10) Uani D P 4 2
N980 N 0.9707(15) 0.3258(7) 0.2234(15) 0.0573 0.4710(12) Uani D P 4 3
N981 N 0.962(2) 0.3277(6) 0.2164(13) 0.0605 0.5290(12) Uani D P 4 4
C990 C 1.0865(14) 0.3448(6) 0.2771(10) 0.0638 0.4710(12) Uani D P 4 3
C991 C 1.0550(15) 0.3449(5) 0.2849(9) 0.0684 0.5290(12) Uani D P 4 4
O1000 O 1.1921(19) 0.3170(8) 0.3103(16) 0.0696 0.4710(12) Uani D P 4 3
O1001 O 1.1656(19) 0.3208(8) 0.3215(12) 0.0727 0.5290(12) Uani D P 4 4
C1010 C 1.075(2) 0.4047(6) 0.3006(12) 0.0719 0.4710(12) Uani D P 4 3
C1011 C 1.0211(19) 0.4009(6) 0.3127(11) 0.0736 0.5290(12) Uani D P 4 4
F1020 F 1.181(2) 0.4178(8) 0.3693(11) 0.0861 0.4710(12) Uani D P 4 3
F1021 F 1.1234(17) 0.4178(7) 0.3804(9) 0.0788 0.5290(12) Uani D P 4 4
H61 H 0.3809 0.8951 0.2397 0.0520 1.0000 Uiso R . . .
H81 H 0.2072 0.7847 0.2991 0.0590 1.0000 Uiso R . . .
H111 H 0.3328 0.6995 0.2519 0.0770 1.0000 Uiso R . . .
H112 H 0.1768 0.7163 0.2058 0.0770 1.0000 Uiso R . . .
H151 H 0.1760 0.8334 0.5224 0.0575 1.0000 Uiso R . . .
H152 H 0.0559 0.8610 0.4538 0.0580 1.0000 Uiso R . . .
H161 H -0.0373 0.7750 0.4102 0.0600 1.0000 Uiso R . . .
H251 H 0.0755 0.6683 0.5552 0.0583 1.0000 Uiso R . . .
H252 H 0.2225 0.6957 0.5907 0.0580 1.0000 Uiso R . . .
H261 H 0.0201 0.7302 0.6376 0.0669 1.0000 Uiso R . . .
H262 H 0.1322 0.7729 0.6299 0.0669 1.0000 Uiso R . . .
H271 H -0.1259 0.7543 0.5123 0.0628 1.0000 Uiso R . . .
H272 H -0.0612 0.8129 0.5440 0.0632 1.0000 Uiso R . . .
H281 H 0.2383 0.9243 0.4702 0.0650 1.0000 Uiso R . . .
H291 H 0.3237 0.9973 0.4094 0.0649 1.0000 Uiso R . . .
H361 H 0.8449 0.8827 0.2385 0.0739 1.0000 Uiso R . . .
H381 H 0.6497 0.7756 0.2928 0.0638 1.0000 Uiso R . . .
H411 H 0.5555 0.7299 0.1499 0.0920 1.0000 Uiso R . . .
H412 H 0.6614 0.6958 0.2198 0.0919 1.0000 Uiso R . . .
H451 H 0.6697 0.8196 0.5223 0.0668 1.0000 Uiso R . . .
H452 H 0.5252 0.8434 0.4708 0.0669 1.0000 Uiso R . . .
H461 H 0.4489 0.7530 0.4326 0.0789 0.4436(11) Uiso R P 2 1
H462 H 0.4407 0.7527 0.4378 0.0790 0.5564(11) Uiso R P 2 2
H511 H 0.6906 0.6000 0.3457 0.0928 1.0000 Uiso R . . .
H512 H 0.8042 0.6444 0.3437 0.0928 1.0000 Uiso R . . .
H521 H 0.9666 0.5964 0.4451 0.0929 1.0000 Uiso R . . .
H531 H 0.9118 0.5132 0.4963 0.2070 1.0000 Uiso R . . .
H532 H 0.7594 0.5171 0.4400 0.2070 1.0000 Uiso R . . .
H533 H 0.8147 0.5600 0.5108 0.2070 1.0000 Uiso R . . .
H541 H 0.9929 0.5207 0.3669 0.1849 1.0000 Uiso R . . .
H542 H 0.8363 0.5220 0.3174 0.1850 1.0000 Uiso R . . .
H543 H 0.9341 0.5696 0.3066 0.1850 1.0000 Uiso R . . .
H551 H 0.6546 0.6505 0.5727 0.0771 0.4436(11) Uiso R P 2 1
H552 H 0.7697 0.6968 0.5926 0.0770 0.4436(11) Uiso R P 2 1
H553 H 0.6885 0.6502 0.5721 0.0770 0.5564(11) Uiso R P 2 2
H554 H 0.7556 0.7085 0.6011 0.0770 0.5564(11) Uiso R P 2 2
H581 H 0.7059 0.9108 0.4720 0.0817 1.0000 Uiso R . . .
H591 H 0.8184 0.9804 0.4193 0.0901 1.0000 Uiso R . . .
H661 H 0.6262 0.2488 0.2683 0.0598 1.0000 Uiso R . . .
H751 H 0.0884 0.2722 0.0369 0.0659 1.0000 Uiso R . . .
H752 H 0.1588 0.3038 -0.0216 0.0655 1.0000 Uiso R . . .
H761 H 0.0182 0.3562 0.0787 0.0641 1.0000 Uiso R . . .
H851 H 0.0100 0.4649 -0.0608 0.0710 1.0000 Uiso R . . .
H852 H 0.1372 0.4397 -0.0845 0.0711 1.0000 Uiso R . . .
H861 H -0.1088 0.4010 -0.1504 0.0769 1.0000 Uiso R . . .
H862 H 0.0206 0.3610 -0.1345 0.0767 1.0000 Uiso R . . .
H871 H -0.1044 0.3172 -0.0632 0.0813 1.0000 Uiso R . . .
H872 H -0.1542 0.3739 -0.0348 0.0810 1.0000 Uiso R . . .
H881 H 0.2707 0.2138 0.0309 0.0590 1.0000 Uiso R . . .
H891 H 0.4456 0.1483 0.0805 0.0694 1.0000 Uiso R . . .
H961 H 1.1137 0.2332 0.2515 0.0739 1.0000 Uiso R . . .
H1051 H 0.5715 0.2839 0.0386 0.0652 1.0000 Uiso R . . .
H1052 H 0.6429 0.3109 -0.0225 0.0652 1.0000 Uiso R . . .
H1061 H 0.5482 0.3726 0.0916 0.0708 1.0000 Uiso R . . .
H1151 H 0.6637 0.4392 -0.0861 0.0701 1.0000 Uiso R . . .
H1152 H 0.5673 0.4787 -0.0539 0.0702 1.0000 Uiso R . . .
H1161 H 0.4971 0.3743 -0.1305 0.0869 1.0000 Uiso R . . .
H1162 H 0.3976 0.4248 -0.1334 0.0867 1.0000 Uiso R . . .
H1171 H 0.3804 0.3427 -0.0450 0.0970 1.0000 Uiso R . . .
H1172 H 0.3658 0.4030 -0.0108 0.0968 1.0000 Uiso R . . .
H1181 H 0.7361 0.2156 0.0241 0.0670 1.0000 Uiso R . . .
H1191 H 0.8848 0.1418 0.0665 0.0709 1.0000 Uiso R . . .
H2101 H 0.1575 0.6082 0.3478 0.0880 0.3288(10) Uiso R P 1 1
H2102 H 0.2970 0.6386 0.3522 0.0879 0.3288(10) Uiso R P 1 1
H2111 H 0.2007 0.6075 0.3459 0.0859 0.6712(10) Uiso R P 1 2
H2112 H 0.3303 0.6469 0.3692 0.0860 0.6712(10) Uiso R P 1 2
H2201 H 0.2624 0.5381 0.4167 0.1010 0.3288(10) Uiso R P 1 1
H2211 H 0.4526 0.5903 0.4656 0.1040 0.6712(10) Uiso R P 1 2
H2301 H 0.4253 0.5359 0.5273 0.1150 0.3288(10) Uiso R P 1 1
H2302 H 0.3627 0.5940 0.5356 0.1150 0.3288(10) Uiso R P 1 1
H2303 H 0.4927 0.5896 0.5053 0.1150 0.3288(10) Uiso R P 1 1
H2311 H 0.3804 0.5176 0.5176 0.1199 0.6712(10) Uiso R P 1 2
H2312 H 0.2305 0.5257 0.4591 0.1200 0.6712(10) Uiso R P 1 2
H2313 H 0.2907 0.5678 0.5301 0.1199 0.6712(10) Uiso R P 1 2
H2401 H 0.4862 0.5246 0.3962 0.1279 0.3288(10) Uiso R P 1 1
H2402 H 0.3733 0.5402 0.3150 0.1280 0.3288(10) Uiso R P 1 1
H2403 H 0.4743 0.5855 0.3637 0.1280 0.3288(10) Uiso R P 1 1
H2411 H 0.4712 0.5137 0.3923 0.1500 0.6712(10) Uiso R P 1 2
H2412 H 0.3097 0.5106 0.3537 0.1499 0.6712(10) Uiso R P 1 2
H2413 H 0.3955 0.5551 0.3227 0.1499 0.6712(10) Uiso R P 1 2
H5701 H 0.3970 0.7198 0.5389 0.0829 0.4436(11) Uiso R P 2 1
H5702 H 0.4420 0.7801 0.5727 0.0830 0.4436(11) Uiso R P 2 1
H5711 H 0.4035 0.7637 0.5581 0.0800 0.5564(11) Uiso R P 2 2
H5712 H 0.5509 0.7897 0.5974 0.0799 0.5564(11) Uiso R P 2 2
H5601 H 0.5623 0.6983 0.6541 0.0810 0.4436(11) Uiso R P 2 1
H5602 H 0.6508 0.7514 0.6490 0.0809 0.4436(11) Uiso R P 2 1
H5611 H 0.5825 0.7075 0.6620 0.0790 0.5564(11) Uiso R P 2 2
H6801 H 0.3923 0.3560 0.2025 0.0679 0.6409(12) Uiso R P 3 3
H6811 H 0.3812 0.3534 0.2004 0.0739 0.3591(12) Uiso R P 3 4
H5612 H 0.4801 0.6764 0.5862 0.0789 0.5564(11) Uiso R P 2 2
H8101 H 0.3761 0.5056 0.1659 0.1000 0.3331(10) Uiso R P 3 1
H8102 H 0.4459 0.4944 0.0969 0.1001 0.3331(10) Uiso R P 3 1
H8111 H 0.3584 0.4949 0.1759 0.0851 0.6669(10) Uiso R P 3 2
H8112 H 0.2779 0.5492 0.1361 0.0850 0.6669(10) Uiso R P 3 2
H8201 H 0.2633 0.5836 0.0908 0.1090 0.3331(10) Uiso R P 3 1
H8211 H 0.4999 0.5017 0.0942 0.0812 0.6669(10) Uiso R P 3 2
H8301 H 0.3770 0.6273 0.0145 0.1510 0.3331(10) Uiso R P 3 1
H8302 H 0.2851 0.5784 -0.0315 0.1510 0.3331(10) Uiso R P 3 1
H8303 H 0.4438 0.5697 0.0070 0.1510 0.3331(10) Uiso R P 3 1
H8311 H 0.5091 0.5761 0.0209 0.1220 0.6669(10) Uiso R P 3 2
H8312 H 0.3686 0.5458 -0.0186 0.1218 0.6669(10) Uiso R P 3 2
H8313 H 0.3727 0.5985 0.0358 0.1219 0.6669(10) Uiso R P 3 2
H8401 H 0.4628 0.6399 0.1463 0.1144 0.3331(10) Uiso R P 3 1
H8402 H 0.5551 0.5877 0.1586 0.1144 0.3331(10) Uiso R P 3 1
H8403 H 0.4541 0.5956 0.2097 0.1144 0.3331(10) Uiso R P 3 1
H8411 H 0.6278 0.5778 0.1604 0.1079 0.6669(10) Uiso R P 3 2
H8412 H 0.5630 0.5502 0.2225 0.1080 0.6669(10) Uiso R P 3 2
H8413 H 0.4975 0.6042 0.1770 0.1081 0.6669(10) Uiso R P 3 2
H7101 H 0.4504 0.4199 0.3105 0.1020 0.6409(12) Uiso R P 3 3
H7102 H 0.5382 0.4403 0.2537 0.1020 0.6409(12) Uiso R P 3 3
H7111 H 0.3740 0.3910 0.3400 0.0969 0.3591(12) Uiso R P 3 4
H7112 H 0.4410 0.4292 0.2873 0.0969 0.3591(12) Uiso R P 3 4
H9801 H 0.9035 0.3486 0.2078 0.0679 0.4710(12) Uiso R P 4 3
H9811 H 0.9019 0.3515 0.1908 0.0720 0.5290(12) Uiso R P 4 4
H11101 H 0.9846 0.4935 0.1414 0.0660 0.7061(10) Uiso R P 4 1
H11102 H 0.8687 0.5309 0.1584 0.0658 0.7061(10) Uiso R P 4 1
H11111 H 0.9618 0.5104 0.1485 0.0681 0.2939(10) Uiso R P 4 2
H11112 H 0.8199 0.5226 0.1651 0.0680 0.2939(10) Uiso R P 4 2
H11201 H 1.0011 0.5489 0.0396 0.0741 0.7061(10) Uiso R P 4 1
H11211 H 0.7742 0.5930 0.0780 0.0680 0.2939(10) Uiso R P 4 2
H11301 H 0.8712 0.6239 -0.0077 0.0980 0.7061(10) Uiso R P 4 1
H11302 H 0.7742 0.5723 -0.0246 0.0979 0.7061(10) Uiso R P 4 1
H11303 H 0.7776 0.6113 0.0484 0.0979 0.7061(10) Uiso R P 4 1
H11311 H 0.9084 0.6205 0.0015 0.0941 0.2939(10) Uiso R P 4 2
H11312 H 0.9873 0.5641 0.0202 0.0940 0.2939(10) Uiso R P 4 2
H11313 H 0.8329 0.5653 -0.0324 0.0940 0.2939(10) Uiso R P 4 2
H11401 H 1.0629 0.6346 0.1094 0.1121 0.7061(10) Uiso R P 4 1
H11402 H 1.1142 0.5855 0.1706 0.1119 0.7061(10) Uiso R P 4 1
H11403 H 0.9789 0.6175 0.1693 0.1120 0.7061(10) Uiso R P 4 1
H11411 H 0.9671 0.6518 0.1328 0.0870 0.2939(10) Uiso R P 4 2
H11412 H 1.0615 0.5997 0.1630 0.0870 0.2939(10) Uiso R P 4 2
H11413 H 0.9455 0.6147 0.2029 0.0870 0.2939(10) Uiso R P 4 2
H10101 H 0.9883 0.4101 0.3120 0.0830 0.4710(12) Uiso R P 4 3
H10102 H 1.0792 0.4288 0.2562 0.0831 0.4710(12) Uiso R P 4 3
H10111 H 0.9363 0.3983 0.3272 0.0889 0.5290(12) Uiso R P 4 4
H10112 H 1.0100 0.4278 0.2692 0.0890 0.5290(12) Uiso R P 4 4

loop_
_atom_site_aniso_label
_atom_site_aniso_U_11
_atom_site_aniso_U_22
_atom_site_aniso_U_33
_atom_site_aniso_U_23
_atom_site_aniso_U_13
_atom_site_aniso_U_12
C1 0.091(9) 0.060(6) 0.079(8) 0.008(6) 0.025(7) -0.005(6)
F2 0.082(5) 0.116(6) 0.214(11) 0.082(7) 0.080(6) 0.015(4)
F3 0.105(5) 0.064(3) 0.069(4) 0.016(3) 0.031(4) 0.000(4)
F4 0.171(9) 0.085(5) 0.095(5) -0.010(4) 0.041(6) -0.066(6)
C5 0.045(5) 0.062(6) 0.053(5) 0.010(4) 0.008(4) -0.005(4)
C6 0.034(4) 0.061(5) 0.035(4) 0.011(4) 0.009(3) -0.001(4)
C7 0.027(4) 0.060(5) 0.026(3) 0.008(3) 0.002(3) 0.007(3)
N8 0.056(4) 0.058(4) 0.033(3) 0.004(3) 0.013(3) -0.003(4)
C9 0.054(5) 0.063(5) 0.026(3) 0.001(3) 0.011(3) 0.002(4)
O10 0.073(4) 0.078(5) 0.041(3) 0.006(3) 0.022(3) -0.004(4)
C11 0.083(7) 0.072(6) 0.046(5) -0.003(4) 0.027(5) -0.010(5)
F12 0.133(6) 0.100(5) 0.046(3) -0.022(3) 0.045(4) -0.016(5)
C13 0.049(5) 0.057(5) 0.041(4) 0.009(4) 0.009(4) 0.008(4)
O14 0.061(4) 0.056(3) 0.040(3) 0.002(3) 0.024(3) 0.001(3)
C15 0.064(6) 0.044(4) 0.034(4) 0.005(3) 0.012(4) 0.014(4)
C16 0.037(4) 0.076(6) 0.031(4) 0.005(4) -0.001(3) 0.005(4)
N17 0.047(4) 0.055(4) 0.027(3) 0.004(3) 0.012(3) 0.005(3)
C18 0.070(6) 0.056(5) 0.034(4) -0.001(4) 0.019(4) -0.005(5)
O19 0.080(5) 0.059(4) 0.025(2) 0.000(2) 0.010(3) 0.003(3)
O20 0.123(6) 0.055(3) 0.043(3) 0.013(3) 0.041(4) 0.023(4)
C25 0.047(5) 0.071(6) 0.028(4) 0.011(4) 0.014(3) 0.005(4)
C26 0.057(6) 0.072(6) 0.041(4) 0.001(4) 0.022(4) 0.004(5)
C27 0.037(4) 0.079(6) 0.040(4) 0.005(4) 0.012(3) -0.005(4)
C28 0.048(5) 0.056(5) 0.052(5) -0.003(4) 0.009(4) 0.003(4)
C29 0.046(5) 0.048(5) 0.065(5) 0.014(4) 0.012(4) 0.008(4)
C31 0.084(9) 0.075(8) 0.069(6) 0.008(6) -0.018(6) -0.027(6)
F32 0.073(5) 0.127(7) 0.147(8) 0.057(6) 0.014(5) 0.001(5)
F33 0.087(5) 0.081(4) 0.080(4) 0.030(4) 0.016(4) 0.016(4)
F34 0.296(17) 0.147(9) 0.083(5) -0.029(6) 0.054(8) -0.131(11)
C35 0.073(7) 0.065(6) 0.040(5) 0.009(4) -0.008(4) -0.009(5)
C36 0.070(6) 0.074(7) 0.034(4) 0.010(4) 0.001(4) 0.012(5)
C37 0.060(5) 0.058(5) 0.032(4) 0.007(4) -0.001(4) 0.011(4)
N38 0.069(5) 0.062(4) 0.031(3) 0.003(3) 0.018(3) 0.012(4)
C39 0.094(7) 0.067(6) 0.034(4) 0.008(4) 0.024(5) 0.017(5)
O40 0.108(6) 0.082(5) 0.063(4) 0.005(4) 0.049(4) -0.004(5)
C41 0.120(9) 0.066(6) 0.042(4) -0.009(4) 0.026(5) -0.005(6)
F42 0.186(9) 0.099(5) 0.086(5) -0.030(4) 0.090(6) -0.016(6)
C43 0.068(6) 0.069(6) 0.029(4) -0.006(4) 0.003(4) 0.011(5)
O44 0.068(4) 0.070(4) 0.030(3) 0.000(3) 0.014(3) 0.009(3)
C45 0.056(5) 0.076(6) 0.029(4) 0.000(4) 0.004(4) 0.016(5)
C46 0.048(4) 0.109(6) 0.033(3) -0.005(4) 0.002(3) 0.001(4)
N47 0.045(4) 0.077(5) 0.027(3) -0.005(3) 0.010(3) -0.008(4)
C48 0.045(5) 0.104(8) 0.026(4) -0.004(4) 0.008(3) -0.015(5)
O49 0.076(4) 0.082(5) 0.028(3) 0.003(3) 0.004(3) -0.005(4)
O50 0.088(5) 0.079(5) 0.033(3) 0.005(3) 0.018(3) 0.017(4)
C51 0.099(9) 0.094(8) 0.037(5) -0.010(5) 0.024(5) -0.010(7)
C52 0.080(7) 0.091(8) 0.060(6) -0.016(6) 0.018(5) -0.008(6)
C53 0.21(2) 0.090(10) 0.123(13) 0.047(10) 0.064(15) 0.025(13)
C54 0.139(14) 0.128(13) 0.094(10) -0.049(10) 0.008(10) -0.005(12)
C55 0.061(4) 0.107(6) 0.025(3) -0.002(4) 0.010(3) -0.011(4)
C58 0.077(7) 0.062(6) 0.049(5) -0.004(4) -0.008(5) 0.012(6)
C59 0.088(8) 0.062(6) 0.053(6) -0.007(5) -0.003(5) 0.001(6)
C61 0.038(4) 0.055(5) 0.049(4) -0.005(4) 0.012(3) 0.000(3)
F62 0.058(3) 0.093(4) 0.054(3) -0.002(3) 0.016(2) -0.002(3)
F63 0.089(5) 0.081(4) 0.087(5) 0.034(4) 0.042(4) 0.006(4)
F64 0.122(6) 0.075(4) 0.073(4) -0.025(3) 0.000(4) 0.032(4)
C65 0.047(5) 0.057(5) 0.043(4) -0.006(4) 0.015(4) -0.010(4)
C66 0.056(5) 0.057(5) 0.034(4) -0.003(4) 0.010(4) -0.007(4)
C67 0.076(5) 0.054(4) 0.030(3) 0.001(3) 0.006(4) -0.004(4)
C73 0.054(5) 0.043(4) 0.031(4) 0.001(3) 0.012(4) 0.002(4)
O74 0.071(4) 0.059(4) 0.032(3) -0.003(3) -0.006(3) 0.006(3)
C75 0.037(4) 0.096(7) 0.028(3) -0.009(4) 0.003(3) -0.009(5)
C76 0.049(5) 0.067(6) 0.042(4) -0.004(4) 0.014(4) 0.000(4)
N77 0.058(4) 0.060(5) 0.023(3) 0.002(3) 0.007(3) 0.002(4)
C78 0.056(5) 0.064(5) 0.033(4) -0.006(4) 0.005(4) 0.002(4)
O79 0.076(4) 0.071(4) 0.026(3) -0.001(3) 0.003(3) 0.004(3)
O80 0.098(5) 0.074(4) 0.034(3) -0.003(3) 0.003(3) -0.029(4)
C85 0.070(7) 0.076(6) 0.026(4) -0.001(4) 0.004(4) 0.017(5)
C86 0.053(5) 0.095(7) 0.034(4) 0.001(4) 0.000(4) 0.014(5)
C87 0.037(5) 0.085(7) 0.075(6) -0.018(6) 0.013(4) -0.007(5)
C88 0.049(5) 0.065(6) 0.031(4) -0.013(4) 0.008(3) -0.011(4)
C89 0.058(6) 0.063(6) 0.049(5) -0.010(4) 0.014(4) -0.009(4)
C91 0.074(7) 0.075(7) 0.054(5) -0.002(5) 0.028(5) 0.005(6)
F92 0.094(5) 0.094(5) 0.155(7) 0.018(5) 0.068(5) 0.011(4)
F93 0.110(6) 0.111(6) 0.064(4) 0.026(4) 0.036(4) 0.016(5)
F94 0.144(7) 0.059(4) 0.105(5) -0.010(4) 0.025(5) -0.003(4)
C95 0.068(6) 0.064(6) 0.047(5) -0.008(4) 0.021(4) -0.007(5)
C96 0.084(7) 0.071(6) 0.032(4) 0.009(4) 0.018(4) -0.016(5)
C97 0.083(5) 0.054(4) 0.025(3) -0.004(3) 0.007(4) -0.016(4)
C103 0.065(6) 0.043(4) 0.037(4) 0.003(3) 0.019(4) -0.005(4)
O104 0.070(4) 0.056(4) 0.046(3) 0.003(3) 0.003(3) -0.014(3)
C105 0.036(5) 0.080(7) 0.048(4) -0.009(4) 0.017(4) -0.019(4)
C106 0.054(5) 0.085(7) 0.046(5) -0.008(4) 0.029(4) -0.007(5)
N107 0.057(4) 0.062(5) 0.035(3) 0.000(3) 0.019(3) -0.003(4)
C108 0.066(6) 0.058(5) 0.036(4) 0.001(4) 0.019(4) -0.004(5)
O109 0.109(6) 0.063(4) 0.034(3) 0.003(3) 0.019(3) -0.014(4)
O110 0.087(5) 0.062(4) 0.028(2) 0.005(3) 0.010(3) -0.003(3)
C115 0.060(6) 0.063(5) 0.043(4) -0.006(4) 0.004(4) 0.020(5)
C116 0.057(6) 0.098(8) 0.047(5) -0.011(5) -0.003(4) 0.024(6)
C117 0.054(6) 0.109(9) 0.086(7) -0.030(7) 0.027(6) -0.003(6)
C118 0.053(5) 0.085(7) 0.027(4) -0.013(4) 0.012(4) -0.011(5)
C119 0.080(7) 0.070(6) 0.034(4) -0.009(4) 0.025(4) 0.007(5)
C210 0.131(10) 0.060(8) 0.056(8) -0.001(7) 0.040(8) 0.024(8)
C211 0.131(8) 0.059(6) 0.052(6) 0.002(5) 0.040(6) 0.019(6)
C220 0.138(12) 0.067(9) 0.074(10) -0.007(8) 0.034(9) 0.027(9)
C221 0.148(9) 0.072(6) 0.073(7) 0.007(5) 0.038(7) 0.027(7)
C230 0.127(14) 0.058(11) 0.070(11) -0.004(10) 0.037(11) 0.027(11)
C231 0.140(11) 0.064(8) 0.078(8) 0.015(7) 0.036(8) 0.024(9)
C240 0.136(14) 0.066(11) 0.088(12) -0.012(11) 0.038(11) 0.016(12)
C241 0.165(12) 0.080(9) 0.087(9) 0.013(7) 0.048(9) 0.038(9)
C570 0.051(6) 0.115(7) 0.037(5) -0.007(5) 0.006(4) -0.004(6)
C571 0.053(5) 0.109(7) 0.033(4) -0.008(5) 0.008(4) -0.006(5)
C560 0.058(6) 0.112(7) 0.031(5) -0.005(5) 0.009(4) -0.008(6)
C561 0.059(5) 0.107(7) 0.027(4) -0.008(5) 0.009(4) -0.006(5)
C810 0.093(9) 0.081(8) 0.056(8) -0.015(8) 0.000(8) -0.015(8)
C811 0.080(6) 0.079(6) 0.043(5) -0.012(5) 0.009(5) -0.031(5)
C820 0.089(10) 0.083(9) 0.070(9) -0.016(9) -0.001(9) -0.003(9)
C821 0.060(6) 0.066(6) 0.061(5) -0.008(5) 0.006(5) -0.010(5)
C830 0.092(13) 0.090(12) 0.079(11) -0.003(11) -0.007(11) 0.003(12)
C831 0.069(8) 0.077(8) 0.077(7) 0.012(6) 0.001(7) -0.013(7)
C840 0.092(13) 0.086(12) 0.079(11) -0.023(11) -0.001(11) 0.003(11)
C841 0.065(7) 0.068(7) 0.070(7) -0.007(6) 0.005(6) 0.002(6)
N680 0.077(6) 0.056(5) 0.025(5) -0.002(4) 0.000(5) 0.009(5)
N681 0.086(8) 0.053(7) 0.023(6) -0.001(6) -0.013(7) 0.008(7)
C690 0.088(6) 0.067(6) 0.038(5) -0.003(5) -0.011(5) 0.006(5)
C691 0.100(9) 0.055(7) 0.027(6) -0.001(6) -0.022(7) 0.015(7)
O700 0.090(7) 0.070(6) 0.039(5) 0.000(5) -0.005(5) 0.001(6)
O701 0.101(11) 0.050(8) 0.026(7) -0.003(6) -0.025(8) 0.015(8)
C710 0.101(8) 0.071(6) 0.055(6) -0.019(5) -0.025(6) 0.013(6)
C711 0.111(10) 0.062(8) 0.034(7) -0.013(7) -0.027(8) 0.022(8)
F720 0.117(8) 0.082(6) 0.068(6) -0.031(5) -0.025(6) 0.000(6)
F721 0.120(11) 0.081(9) 0.049(7) -0.026(7) -0.032(8) 0.025(9)
C1110 0.072(6) 0.052(5) 0.038(5) 0.006(4) 0.015(4) 0.000(5)
C1111 0.071(9) 0.063(8) 0.033(7) 0.006(6) 0.016(7) -0.010(7)
C1120 0.072(6) 0.056(5) 0.057(5) 0.004(4) 0.023(5) -0.004(5)
C1121 0.061(9) 0.073(9) 0.040(8) 0.006(7) 0.025(7) -0.008(8)
C1130 0.076(7) 0.058(7) 0.058(6) 0.013(5) 0.027(6) 0.014(6)
C1131 0.065(12) 0.080(12) 0.048(10) 0.010(10) 0.026(9) -0.018(10)
C1140 0.083(8) 0.062(7) 0.077(7) -0.010(6) 0.021(7) -0.018(6)
C1141 0.061(12) 0.076(11) 0.042(9) 0.005(9) 0.023(9) -0.009(10)
N980 0.088(7) 0.057(6) 0.025(6) -0.002(5) 0.013(6) -0.016(6)
N981 0.087(7) 0.056(6) 0.027(6) 0.001(5) -0.002(6) -0.012(6)
C990 0.095(9) 0.069(7) 0.023(6) -0.002(6) 0.010(6) -0.021(7)
C991 0.092(8) 0.066(7) 0.028(6) 0.006(5) -0.011(6) -0.014(6)
O1000 0.096(10) 0.071(9) 0.035(8) 0.001(6) 0.010(7) -0.015(8)
O1001 0.087(9) 0.081(9) 0.030(8) 0.007(6) -0.013(8) -0.010(7)
C1010 0.101(10) 0.074(8) 0.030(7) -0.012(6) 0.002(7) -0.025(8)
C1011 0.095(9) 0.069(7) 0.032(6) -0.005(6) -0.020(7) -0.014(7)
F1020 0.108(12) 0.083(8) 0.048(7) -0.022(6) -0.006(7) -0.029(9)
F1021 0.096(10) 0.082(7) 0.038(6) -0.005(5) -0.012(6) -0.013(7)

loop_
_atom_type_symbol
_atom_type_scat_dispersion_real
_atom_type_scat_dispersion_imag
_atom_type_scat_Cromer_Mann_a1
_atom_type_scat_Cromer_Mann_b1
_atom_type_scat_Cromer_Mann_a2
_atom_type_scat_Cromer_Mann_b2
_atom_type_scat_Cromer_Mann_a3
_atom_type_scat_Cromer_Mann_b3
_atom_type_scat_Cromer_Mann_a4
_atom_type_scat_Cromer_Mann_b4
_atom_type_scat_Cromer_Mann_c
_atom_type_scat_source
C 0.0020 0.0020 2.3100 20.8439 1.0200 10.2075 1.5886 0.5687 0.8650 51.6512 0.2156 'International Tables Vol C 4.2.6.8 and 6.1.1.4'
H 0.0000 0.0000 0.4930 10.5109 0.3229 26.1257 0.1402 3.1424 0.0408 57.7998 0.0030 'International Tables Vol C 4.2.6.8 and 6.1.1.4'
F 0.0120 0.0100 3.5392 10.2825 2.6412 4.2944 1.5170 0.2615 1.0243 26.1476 0.2776 'International Tables Vol C 4.2.6.8 and 6.1.1.4'
N 0.0040 0.0030 12.2126 0.0057 3.1322 9.8933 2.0125 28.9975 1.1663 0.5826 -11.5290 'International Tables Vol C 4.2.6.8 and 6.1.1.4'
O 0.0070 0.0060 3.0485 13.2771 2.2868 5.7011 1.5463 0.3239 0.8670 32.9089 0.2508 'International Tables Vol C 4.2.6.8 and 6.1.1.4'

loop_
_geom_angle_atom_site_label_1
_geom_angle_atom_site_label_2
_geom_angle_atom_site_label_3
_geom_angle
_geom_angle_publ_flag
F2 C1 F3 105.4(11) yes
F2 C1 F4 108.0(12) yes
F3 C1 F4 106.8(10) yes
F2 C1 C5 111.5(10) yes
F3 C1 C5 113.3(11) yes
F4 C1 C5 111.6(10) yes
C1 C5 C6 116.7(9) yes
C1 C5 C29 121.8(10) yes
C6 C5 C29 121.3(9) yes
C5 C6 C7 119.0(8) yes
C5 C6 H61 120.6 no
C7 C6 H61 120.4 no
C6 C7 N8 124.5(7) yes
C6 C7 C13 117.8(8) yes
N8 C7 C13 117.7(8) yes
C7 N8 C9 129.0(7) yes
C7 N8 H81 114.9 no
C9 N8 H81 115.5 no
N8 C9 O10 124.4(8) yes
N8 C9 C11 113.3(7) yes
O10 C9 C11 122.2(8) yes
C9 C11 F12 111.4(8) yes
C9 C11 H111 109.3 no
F12 C11 H111 111.2 no
C9 C11 H112 108.1 no
F12 C11 H112 106.4 no
H111 C11 H112 110.4 no
C7 C13 O14 113.5(8) yes
C7 C13 C28 123.2(9) yes
O14 C13 C28 123.4(8) yes
C13 O14 C15 121.2(7) yes
O14 C15 C16 108.1(7) yes
O14 C15 H151 109.8 no
C16 C15 H151 110.1 no
O14 C15 H152 110.0 no
C16 C15 H152 110.5 no
H151 C15 H152 108.3 no
C15 C16 N17 113.1(7) yes
C15 C16 C27 112.3(8) yes
N17 C16 C27 102.6(7) yes
C15 C16 H161 109.4 no
N17 C16 H161 109.1 no
C27 C16 H161 110.2 no
C16 N17 C18 122.2(7) yes
C16 N17 C25 112.7(7) yes
C18 N17 C25 123.8(8) yes
N17 C18 O19 127.1(9) yes
N17 C18 O20 110.4(7) yes
O19 C18 O20 122.3(8) yes
C18 O20 C210 111.4(7) yes
C18 O20 C211 115.4(6) yes
N17 C25 C26 102.4(7) yes
N17 C25 H251 109.7 no
C26 C25 H251 110.4 no
N17 C25 H252 112.0 no
C26 C25 H252 112.0 no
H251 C25 H252 110.1 no
C25 C26 C27 105.5(7) yes
C25 C26 H261 110.6 no
C27 C26 H261 111.4 no
C25 C26 H262 111.0 no
C27 C26 H262 110.1 no
H261 C26 H262 108.3 no
C16 C27 C26 103.0(7) yes
C16 C27 H271 110.4 no
C26 C27 H271 110.7 no
C16 C27 H272 109.9 no
C26 C27 H272 112.4 no
H271 C27 H272 110.3 no
C13 C28 C29 117.4(9) yes
C13 C28 H281 120.6 no
C29 C28 H281 122.0 no
C28 C29 C5 121.2(9) yes
C28 C29 H291 120.0 no
C5 C29 H291 118.8 no
F32 C31 F33 97.1(11) yes
F32 C31 F34 102.4(12) yes
F33 C31 F34 107.7(11) yes
F32 C31 C35 112.7(11) yes
F33 C31 C35 116.2(10) yes
F34 C31 C35 118.0(12) yes
C31 C35 C36 118.4(11) yes
C31 C35 C59 119.4(11) yes
C36 C35 C59 122.1(10) yes
C35 C36 C37 119.6(9) yes
C35 C36 H361 119.7 no
C37 C36 H361 120.7 no
C36 C37 N38 126.5(8) yes
C36 C37 C43 119.7(9) yes
N38 C37 C43 113.7(9) yes
C37 N38 C39 127.1(8) yes
C37 N38 H381 115.0 no
C39 N38 H381 116.0 no
N38 C39 O40 125.5(10) yes
N38 C39 C41 112.7(9) yes
O40 C39 C41 121.5(8) yes
C39 C41 F42 110.6(10) yes
C39 C41 H411 108.8 no
F42 C41 H411 109.8 no
C39 C41 H412 109.0 no
F42 C41 H412 109.5 no
H411 C41 H412 109.0 no
C37 C43 O44 116.6(8) yes
C37 C43 C58 119.3(11) yes
O44 C43 C58 124.1(9) yes
C43 O44 C45 122.4(8) yes
O44 C45 C46 107.2(8) yes
O44 C45 H451 109.9 no
C46 C45 H451 109.9 no
O44 C45 H452 110.2 no
C46 C45 H452 110.0 no
H451 C45 H452 109.7 no
C45 C46 N47 112.8(8) yes
C45 C46 C570 120.2(11) yes
N47 C46 C570 101.2(7) yes
C45 C46 H461 107.5 no
N47 C46 H461 106.9 no
C570 C46 H461 107.4 no
C45 C46 N47 112.8(8) yes
C45 C46 C571 104.7(8) yes
N47 C46 C571 104.7(5) yes
C45 C46 H462 111.5 no
N47 C46 H462 110.7 no
C571 C46 H462 112.2 no
C46 N47 C48 124.4(7) yes
C46 N47 C55 111.6(6) yes
C48 N47 C55 123.5(8) yes
N47 C48 O49 125.4(11) yes
N47 C48 O50 110.0(7) yes
O49 C48 O50 124.4(9) yes
C48 O50 C51 113.2(7) yes
O50 C51 C52 108.0(8) yes
O50 C51 H511 109.5 no
C52 C51 H511 109.8 no
O50 C51 H512 110.6 no
C52 C51 H512 109.8 no
H511 C51 H512 109.2 no
C51 C52 C53 110.2(12) yes
C51 C52 C54 109.8(10) yes
C53 C52 C54 110.6(12) yes
C51 C52 H521 108.7 no
C53 C52 H521 107.9 no
C54 C52 H521 109.5 no
C52 C53 H531 110.2 no
C52 C53 H532 109.5 no
H531 C53 H532 109.7 no
C52 C53 H533 108.2 no
H531 C53 H533 109.6 no
H532 C53 H533 109.6 no
C52 C54 H541 109.6 no
C52 C54 H542 109.3 no
H541 C54 H542 109.5 no
C52 C54 H543 109.2 no
H541 C54 H543 109.5 no
H542 C54 H543 109.7 no
N47 C55 C560 104.0(6) yes
N47 C55 H551 111.2 no
C560 C55 H551 111.2 no
N47 C55 H552 110.4 no
C560 C55 H552 110.5 no
H551 C55 H552 109.6 no
N47 C55 C561 100.1(6) yes
N47 C55 H553 112.3 no
C561 C55 H553 111.8 no
N47 C55 H554 111.5 no
C561 C55 H554 111.7 no
H553 C55 H554 109.2 no
C43 C58 C59 118.4(11) yes
C43 C58 H581 120.7 no
C59 C58 H581 120.9 no
C58 C59 C35 120.9(10) yes
C58 C59 H591 119.9 no
C35 C59 H591 119.2 no
F62 C61 F63 104.6(7) yes
F62 C61 F64 106.0(8) yes
F63 C61 F64 107.8(8) yes
F62 C61 C65 111.9(7) yes
F63 C61 C65 111.5(7) yes
F64 C61 C65 114.4(8) yes
C61 C65 C66 119.7(8) yes
C61 C65 C89 120.3(8) yes
C66 C65 C89 120.0(9) yes
C65 C66 C67 120.0(8) yes
C65 C66 H661 120.1 no
C67 C66 H661 119.9 no
C66 C67 C73 120.6(7) yes
C66 C67 N680 123.7(5) yes
C73 C67 N680 115.6(6) yes
C66 C67 C73 120.6(7) yes
C66 C67 N681 126.1(6) yes
C73 C67 N681 111.9(6) yes
C67 C73 O74 113.6(7) yes
C67 C73 C88 119.3(8) yes
O74 C73 C88 127.1(8) yes
C73 O74 C75 119.0(7) yes
O74 C75 C76 106.1(8) yes
O74 C75 H751 110.2 no
C76 C75 H751 110.0 no
O74 C75 H752 110.0 no
C76 C75 H752 110.2 no
H751 C75 H752 110.3 no
C75 C76 N77 112.2(7) yes
C75 C76 C87 109.4(8) yes
N77 C76 C87 103.4(8) yes
C75 C76 H761 110.2 no
N77 C76 H761 110.7 no
C87 C76 H761 110.7 no
C76 N77 C78 123.0(7) yes
C76 N77 C85 112.3(7) yes
C78 N77 C85 123.3(8) yes
N77 C78 O79 126.0(10) yes
N77 C78 O80 111.7(7) yes
O79 C78 O80 122.3(8) yes
C78 O80 C810 122.8(10) yes
C78 O80 C811 115.9(7) yes
N77 C85 C86 102.7(8) yes
N77 C85 H851 110.4 no
C86 C85 H851 110.2 no
N77 C85 H852 111.5 no
C86 C85 H852 111.7 no
H851 C85 H852 110.1 no
C85 C86 C87 104.9(7) yes
C85 C86 H861 110.9 no
C87 C86 H861 110.2 no
C85 C86 H862 110.4 no
C87 C86 H862 110.5 no
H861 C86 H862 109.9 no
C76 C87 C86 103.9(7) yes
C76 C87 H871 110.8 no
C86 C87 H871 111.4 no
C76 C87 H872 109.2 no
C86 C87 H872 111.1 no
H871 C87 H872 110.2 no
C73 C88 C89 119.6(8) yes
C73 C88 H881 119.5 no
C89 C88 H881 121.0 no
C88 C89 C65 120.5(9) yes
C88 C89 H891 120.1 no
C65 C89 H891 119.5 no
F92 C91 F93 107.5(10) yes
F92 C91 F94 107.1(10) yes
F93 C91 F94 104.7(10) yes
F92 C91 C95 114.2(10) yes
F93 C91 C95 111.2(9) yes
F94 C91 C95 111.6(9) yes
C91 C95 C96 119.1(9) yes
C91 C95 C119 122.6(9) yes
C96 C95 C119 118.3(10) yes
C95 C96 C97 121.8(9) yes
C95 C96 H961 118.8 no
C97 C96 H961 119.4 no
C96 C97 C103 118.6(7) yes
C96 C97 N980 123.5(9) yes
C103 C97 N980 117.8(9) yes
C96 C97 C103 118.6(7) yes
C96 C97 N981 128.6(6) yes
C103 C97 N981 112.7(7) yes
C97 C103 O104 112.1(7) yes
C97 C103 C118 120.3(9) yes
O104 C103 C118 127.6(9) yes
C103 O104 C105 119.1(7) yes
O104 C105 C106 105.3(8) yes
O104 C105 H1051 110.9 no
C106 C105 H1051 110.1 no
O104 C105 H1052 110.5 no
C106 C105 H1052 110.8 no
H1051 C105 H1052 109.2 no
C105 C106 N107 110.5(7) yes
C105 C106 C117 113.0(9) yes
N107 C106 C117 102.5(9) yes
C105 C106 H1061 109.9 no
N107 C106 H1061 109.3 no
C117 C106 H1061 111.5 no
C106 N107 C108 121.8(7) yes
C106 N107 C115 112.6(8) yes
C108 N107 C115 124.1(8) yes
N107 C108 O109 127.3(9) yes
N107 C108 O110 110.3(7) yes
O109 C108 O110 122.4(9) yes
C108 O110 C1110 119.2(5) yes
C108 O110 C1111 112.0(9) yes
N107 C115 C116 102.7(8) yes
N107 C115 H1151 111.3 no
C116 C115 H1151 111.6 no
N107 C115 H1152 110.1 no
C116 C115 H1152 111.8 no
H1151 C115 H1152 109.2 no
C115 C116 C117 105.6(8) yes
C115 C116 H1161 110.3 no
C117 C116 H1161 111.1 no
C115 C116 H1162 110.0 no
C117 C116 H1162 111.0 no
H1161 C116 H1162 108.9 no
C116 C117 C106 103.9(8) yes
C116 C117 H1171 110.5 no
C106 C117 H1171 110.2 no
C116 C117 H1172 111.3 no
C106 C117 H1172 111.1 no
H1171 C117 H1172 109.8 no
C103 C118 C119 119.9(9) yes
C103 C118 H1181 119.5 no
C119 C118 H1181 120.6 no
C118 C119 C95 121.0(9) yes
C118 C119 H1191 119.1 no
C95 C119 H1191 119.9 no
O20 C210 C220 108.06(10) yes
O20 C210 H2101 107.0 no
C220 C210 H2101 110.1 no
O20 C210 H2102 113.3 no
C220 C210 H2102 109.0 no
H2101 C210 H2102 109.3 no
O20 C211 C221 108.06(10) yes
O20 C211 H2111 111.3 no
C221 C211 H2111 109.9 no
O20 C211 H2112 108.8 no
C221 C211 H2112 109.6 no
H2111 C211 H2112 109.2 no
C210 C220 C230 117.91(10) yes
C210 C220 C240 107.66(10) yes
C230 C220 C240 108.32(10) yes
C210 C220 H2201 108.7 no
C230 C220 H2201 107.2 no
C240 C220 H2201 106.5 no
C211 C221 C231 117.89(10) yes
C211 C221 C241 107.65(10) yes
C231 C221 C241 108.32(10) yes
C211 C221 H2211 109.1 no
C231 C221 H2211 107.2 no
C241 C221 H2211 106.1 no
C220 C230 H2301 110.2 no
C220 C230 H2302 111.4 no
H2301 C230 H2302 109.4 no
C220 C230 H2303 107.3 no
H2301 C230 H2303 109.4 no
H2302 C230 H2303 109.1 no
C221 C231 H2311 109.6 no
C221 C231 H2312 107.0 no
H2311 C231 H2312 109.6 no
C221 C231 H2313 111.4 no
H2311 C231 H2313 109.8 no
H2312 C231 H2313 109.3 no
C220 C240 H2401 109.2 no
C220 C240 H2402 112.7 no
H2401 C240 H2402 109.6 no
C220 C240 H2403 107.1 no
H2401 C240 H2403 109.0 no
H2402 C240 H2403 109.1 no
C221 C241 H2411 110.9 no
C221 C241 H2412 106.5 no
H2411 C241 H2412 110.2 no
C221 C241 H2413 110.6 no
H2411 C241 H2413 109.3 no
H2412 C241 H2413 109.4 no
C46 C570 C560 104.83(7) yes
C46 C570 H5701 110.8 no
C560 C570 H5701 110.8 no
C46 C570 H5702 109.8 no
C560 C570 H5702 110.7 no
H5701 C570 H5702 109.8 no
C46 C571 C561 104.84(7) yes
C46 C571 H5711 109.8 no
C561 C571 H5711 110.9 no
C46 C571 H5712 110.7 no
C561 C571 H5712 110.9 no
H5711 C571 H5712 109.6 no
C55 C560 C570 104.84(7) yes
C55 C560 H5601 110.9 no
C570 C560 H5601 110.4 no
C55 C560 H5602 110.1 no
C570 C560 H5602 110.9 no
H5601 C560 H5602 109.6 no
C55 C561 C571 104.85(7) yes
C55 C561 H5611 110.9 no
C571 C561 H5611 110.3 no
C55 C561 H5612 110.2 no
C571 C561 H5612 110.3 no
H5611 C561 H5612 110.2 no
O80 C810 C820 108.02(10) yes
O80 C810 H8101 108.8 no
C820 C810 H8101 108.1 no
O80 C810 H8102 111.4 no
C820 C810 H8102 111.3 no
H8101 C810 H8102 109.2 no
O80 C811 C821 108.02(10) yes
O80 C811 H8111 109.9 no
C821 C811 H8111 109.7 no
O80 C811 H8112 110.2 no
C821 C811 H8112 108.8 no
H8111 C811 H8112 110.2 no
C810 C820 C830 117.91(10) yes
C810 C820 C840 107.69(10) yes
C830 C820 C840 108.33(10) yes
C810 C820 H8201 109.5 no
C830 C820 H8201 104.4 no
C840 C820 H8201 108.7 no
C811 C821 C831 117.93(10) yes
C811 C821 C841 107.70(10) yes
C831 C821 C841 108.37(10) yes
C811 C821 H8211 108.4 no
C831 C821 H8211 106.6 no
C841 C821 H8211 107.4 no
C820 C830 H8301 108.7 no
C820 C830 H8302 113.6 no
H8301 C830 H8302 109.6 no
C820 C830 H8303 105.3 no
H8301 C830 H8303 109.9 no
H8302 C830 H8303 109.6 no
C821 C831 H8311 108.1 no
C821 C831 H8312 112.3 no
H8311 C831 H8312 110.0 no
C821 C831 H8313 105.8 no
H8311 C831 H8313 110.5 no
H8312 C831 H8313 110.0 no
C820 C840 H8401 109.0 no
C820 C840 H8402 108.9 no
H8401 C840 H8402 109.5 no
C820 C840 H8403 110.5 no
H8401 C840 H8403 109.5 no
H8402 C840 H8403 109.5 no
C821 C841 H8411 109.2 no
C821 C841 H8412 110.6 no
H8411 C841 H8412 109.3 no
C821 C841 H8413 108.9 no
H8411 C841 H8413 109.4 no
H8412 C841 H8413 109.4 no
C67 N680 C690 126.80(10) yes
C67 N680 H6801 116.2 no
C690 N680 H6801 117.0 no
C67 N681 C691 126.77(10) yes
C67 N681 H6811 114.5 no
C691 N681 H6811 115.0 no
N680 C690 O700 126.12(9) yes
N680 C690 C710 112.81(9) yes
O700 C690 C710 120.86(9) yes
N681 C691 O701 126.13(9) yes
N681 C691 C711 112.87(9) yes
O701 C691 C711 120.87(9) yes
C690 C710 F720 110.37(10) yes
C690 C710 H7101 110.1 no
F720 C710 H7101 108.9 no
C690 C710 H7102 108.9 no
F720 C710 H7102 108.8 no
H7101 C710 H7102 109.8 no
C691 C711 F721 110.33(10) yes
C691 C711 H7111 109.6 no
F721 C711 H7111 108.3 no
C691 C711 H7112 109.4 no
F721 C711 H7112 109.7 no
H7111 C711 H7112 109.4 no
O110 C1110 C1120 108.05(10) yes
O110 C1110 H11101 110.6 no
C1120 C1110 H11101 110.5 no
O110 C1110 H11102 110.0 no
C1120 C1110 H11102 108.5 no
H11101 C1110 H11102 109.1 no
O110 C1111 C1121 108.03(10) yes
O110 C1111 H11111 110.1 no
C1121 C1111 H11111 108.6 no
O110 C1111 H11112 110.6 no
C1121 C1111 H11112 110.1 no
H11111 C1111 H11112 109.4 no
C1110 C1120 C1130 117.87(10) yes
C1110 C1120 C1140 107.65(10) yes
C1130 C1120 C1140 108.33(10) yes
C1110 C1120 H11201 107.8 no
C1130 C1120 H11201 107.9 no
C1140 C1120 H11201 106.8 no
C1111 C1121 C1131 117.90(10) yes
C1111 C1121 C1141 107.67(10) yes
C1131 C1121 C1141 108.34(10) yes
C1111 C1121 H11211 107.6 no
C1131 C1121 H11211 106.4 no
C1141 C1121 H11211 108.6 no
C1120 C1130 H11301 109.2 no
C1120 C1130 H11302 111.9 no
H11301 C1130 H11302 108.5 no
C1120 C1130 H11303 109.0 no
H11302 C1130 H11303 109.4 no
H11301 C1130 H11303 108.8 no
C1121 C1131 H11311 108.3 no
C1121 C1131 H11312 107.9 no
H11311 C1131 H11312 109.1 no
C1121 C1131 H11313 113.7 no
H11312 C1131 H11313 108.8 no
H11311 C1131 H11313 108.9 no
C1120 C1140 H11401 109.5 no
C1120 C1140 H11402 110.9 no
H11401 C1140 H11402 109.4 no
C1120 C1140 H11403 107.1 no
H11402 C1140 H11403 110.0 no
H11401 C1140 H11403 109.8 no
C1121 C1141 H11411 109.1 no
C1121 C1141 H11412 108.7 no
H11411 C1141 H11412 110.0 no
C1121 C1141 H11413 109.7 no
H11412 C1141 H11413 109.6 no
H11411 C1141 H11413 109.7 no
C97 N980 C990 126.79(10) yes
C97 N980 H9801 115.7 no
C990 N980 H9801 116.9 no
C97 N981 C991 126.78(10) yes
C97 N981 H9811 116.1 no
C991 N981 H9811 117.1 no
N980 C990 O1000 126.14(9) yes
N980 C990 C1010 112.85(9) yes
O1000 C990 C1010 120.86(9) yes
N981 C991 O1001 126.12(9) yes
N981 C991 C1011 112.84(9) yes
O1001 C991 C1011 120.84(9) yes
C990 C1010 F1020 110.34(10) yes
C990 C1010 H10101 109.2 no
F1020 C1010 H10101 108.7 no
C990 C1010 H10102 109.9 no
F1020 C1010 H10102 109.5 no
H10101 C1010 H10102 109.3 no
C991 C1011 F1021 110.33(10) yes
C991 C1011 H10111 109.2 no
F1021 C1011 H10111 108.0 no
C991 C1011 H10112 110.0 no
F1021 C1011 H10112 109.9 no
H10111 C1011 H10112 109.5 no

loop_
_geom_bond_atom_site_label_1
_geom_bond_atom_site_label_2
_geom_bond_distance
_geom_bond_publ_flag
C1 F2 1.340(16) yes
C1 F3 1.300(14) yes
C1 F4 1.345(15) yes
C1 C5 1.520(15) yes
C5 C6 1.395(14) yes
C5 C29 1.362(14) yes
C6 C7 1.418(12) yes
C6 H61 0.936 no
C7 N8 1.397(11) yes
C7 C13 1.383(12) yes
N8 C9 1.374(10) yes
N8 H81 0.860 no
C9 O10 1.196(10) yes
C9 C11 1.509(13) yes
C11 F12 1.357(10) yes
C11 H111 0.979 no
C11 H112 0.977 no
C13 O14 1.376(11) yes
C13 C28 1.391(14) yes
O14 C15 1.420(11) yes
C15 C16 1.501(14) yes
C15 H151 0.972 no
C15 H152 0.973 no
C16 N17 1.477(12) yes
C16 C27 1.535(11) yes
C16 H161 0.970 no
N17 C18 1.358(11) yes
N17 C25 1.491(9) yes
C18 O19 1.220(10) yes
C18 O20 1.367(12) yes
O20 C210 1.469(9) yes
O20 C211 1.473(8) yes
C25 C26 1.516(13) yes
C25 H251 0.970 no
C25 H252 0.966 no
C26 C27 1.527(13) yes
C26 H261 0.970 no
C26 H262 0.974 no
C27 H271 0.970 no
C27 H272 0.969 no
C28 C29 1.393(14) yes
C28 H281 0.930 no
C29 H291 0.929 no
C31 F32 1.448(19) yes
C31 F33 1.317(13) yes
C31 F34 1.293(15) yes
C31 C35 1.455(17) yes
C35 C36 1.373(15) yes
C35 C59 1.362(17) yes
C36 C37 1.419(15) yes
C36 H361 0.935 no
C37 N38 1.390(12) yes
C37 C43 1.418(13) yes
N38 C39 1.382(10) yes
N38 H381 0.862 no
C39 O40 1.194(12) yes
C39 C41 1.536(15) yes
C41 F42 1.323(12) yes
C41 H411 0.983 no
C41 H412 0.971 no
C43 O44 1.330(13) yes
C43 C58 1.428(14) yes
O44 C45 1.420(11) yes
C45 C46 1.527(15) yes
C45 H451 0.964 no
C45 H452 0.976 no
C46 N47 1.462(12) yes
C46 C570 1.519(7) yes
C46 H461 0.979 no
C46 N47 1.462(12) yes
C46 C571 1.522(6) yes
C46 H462 0.978 no
N47 C48 1.379(12) yes
N47 C55 1.487(10) yes
C48 O49 1.206(10) yes
C48 O50 1.367(13) yes
O50 C51 1.458(11) yes
C51 C52 1.496(17) yes
C51 H511 0.970 no
C51 H512 0.978 no
C52 C53 1.527(19) yes
C52 C54 1.531(18) yes
C52 H521 0.990 no
C53 H531 0.961 no
C53 H532 0.963 no
C53 H533 0.964 no
C54 H541 0.965 no
C54 H542 0.962 no
C54 H543 0.961 no
C55 C560 1.516(7) yes
C55 H551 0.970 no
C55 H552 0.971 no
C55 C561 1.525(6) yes
C55 H553 0.972 no
C55 H554 0.970 no
C58 C59 1.418(17) yes
C58 H581 0.939 no
C59 H591 0.933 no
C61 F62 1.366(10) yes
C61 F63 1.362(11) yes
C61 F64 1.318(11) yes
C61 C65 1.483(13) yes
C65 C66 1.403(13) yes
C65 C89 1.388(12) yes
C66 C67 1.353(12) yes
C66 H661 0.939 no
C67 C73 1.440(10) yes
C67 N680 1.435(8) yes
C67 C73 1.440(10) yes
C67 N681 1.436(9) yes
C73 O74 1.355(11) yes
C73 C88 1.377(12) yes
O74 C75 1.431(10) yes
C75 C76 1.518(14) yes
C75 H751 0.972 no
C75 H752 0.972 no
C76 N77 1.464(12) yes
C76 C87 1.535(12) yes
C76 H761 0.973 no
N77 C78 1.318(11) yes
N77 C85 1.491(10) yes
C78 O79 1.246(10) yes
C78 O80 1.348(12) yes
O80 C810 1.473(9) yes
O80 C811 1.468(8) yes
C85 C86 1.536(14) yes
C85 H851 0.975 no
C85 H852 0.968 no
C86 C87 1.508(14) yes
C86 H861 0.973 no
C86 H862 0.976 no
C87 H871 0.970 no
C87 H872 0.969 no
C88 C89 1.403(14) yes
C88 H881 0.931 no
C89 H891 0.931 no
C91 F92 1.289(14) yes
C91 F93 1.337(12) yes
C91 F94 1.372(14) yes
C91 C95 1.478(16) yes
C95 C96 1.410(14) yes
C95 C119 1.381(14) yes
C96 C97 1.359(15) yes
C96 H961 0.932 no
C97 C103 1.425(12) yes
C97 N980 1.439(9) yes
C97 C103 1.425(12) yes
C97 N981 1.431(9) yes
C103 O104 1.374(11) yes
C103 C118 1.368(13) yes
O104 C105 1.456(11) yes
C105 C106 1.520(15) yes
C105 H1051 0.974 no
C105 H1052 0.972 no
C106 N107 1.504(12) yes
C106 C117 1.518(14) yes
C106 H1061 0.975 no
N107 C108 1.327(12) yes
N107 C115 1.473(11) yes
C108 O109 1.242(10) yes
C108 O110 1.354(11) yes
O110 C1110 1.465(8) yes
O110 C1111 1.466(9) yes
C115 C116 1.548(14) yes
C115 H1151 0.972 no
C115 H1152 0.971 no
C116 C117 1.524(17) yes
C116 H1161 0.979 no
C116 H1162 0.964 no
C117 H1171 0.975 no
C117 H1172 0.976 no
C118 C119 1.391(15) yes
C118 H1181 0.931 no
C119 H1191 0.929 no
C210 C220 1.497(9) yes
C210 H2101 0.968 no
C210 H2102 0.971 no
C211 C221 1.495(8) yes
C211 H2111 0.971 no
C211 H2112 0.970 no
C220 C230 1.429(9) yes
C220 C240 1.576(10) yes
C220 H2201 0.979 no
C221 C231 1.426(9) yes
C221 C241 1.580(9) yes
C221 H2211 0.983 no
C230 H2301 0.961 no
C230 H2302 0.961 no
C230 H2303 0.961 no
C231 H2311 0.963 no
C231 H2312 0.964 no
C231 H2313 0.961 no
C240 H2401 0.963 no
C240 H2402 0.961 no
C240 H2403 0.962 no
C241 H2411 0.967 no
C241 H2412 0.965 no
C241 H2413 0.968 no
C570 C560 1.506(7) yes
C570 H5701 0.971 no
C570 H5702 0.968 no
C571 C561 1.512(6) yes
C571 H5711 0.968 no
C571 H5712 0.971 no
C560 H5601 0.972 no
C560 H5602 0.972 no
C561 H5611 0.973 no
C561 H5612 0.975 no
C810 C820 1.494(9) yes
C810 H8101 0.970 no
C810 H8102 0.969 no
C811 C821 1.488(8) yes
C811 H8111 0.969 no
C811 H8112 0.973 no
C820 C830 1.417(10) yes
C820 C840 1.577(9) yes
C820 H8201 0.981 no
C821 C831 1.425(9) yes
C821 C841 1.572(8) yes
C821 H8211 0.991 no
C830 H8301 0.961 no
C830 H8302 0.961 no
C830 H8303 0.961 no
C831 H8311 0.961 no
C831 H8312 0.959 no
C831 H8313 0.965 no
C840 H8401 0.950 no
C840 H8402 0.950 no
C840 H8403 0.950 no
C841 H8411 0.962 no
C841 H8412 0.956 no
C841 H8413 0.966 no
N680 C690 1.342(8) yes
N680 H6801 0.863 no
N681 C691 1.335(8) yes
N681 H6811 0.861 no
C690 O700 1.250(8) yes
C690 C710 1.515(8) yes
C691 O701 1.244(9) yes
C691 C711 1.511(9) yes
C710 F720 1.367(8) yes
C710 H7101 0.970 no
C710 H7102 0.970 no
C711 F721 1.370(9) yes
C711 H7111 0.973 no
C711 H7112 0.970 no
C1110 C1120 1.493(8) yes
C1110 H11101 0.972 no
C1110 H11102 0.972 no
C1111 C1121 1.486(9) yes
C1111 H11111 0.970 no
C1111 H11112 0.969 no
C1120 C1130 1.447(8) yes
C1120 C1140 1.575(8) yes
C1120 H11201 0.991 no
C1121 C1131 1.436(9) yes
C1121 C1141 1.572(9) yes
C1121 H11211 0.982 no
C1130 H11301 0.968 no
C1130 H11302 0.962 no
C1130 H11303 0.964 no
C1131 H11311 0.964 no
C1131 H11312 0.964 no
C1131 H11313 0.962 no
C1140 H11401 0.963 no
C1140 H11402 0.963 no
C1140 H11403 0.964 no
C1141 H11411 0.962 no
C1141 H11412 0.964 no
C1141 H11413 0.963 no
N980 C990 1.348(9) yes
N980 H9801 0.859 no
N981 C991 1.343(8) yes
N981 H9811 0.861 no
C990 O1000 1.254(9) yes
C990 C1010 1.517(9) yes
C991 O1001 1.261(9) yes
C991 C1011 1.510(9) yes
C1010 F1020 1.380(9) yes
C1010 H10101 0.973 no
C1010 H10102 0.972 no
C1011 F1021 1.378(8) yes
C1011 H10111 0.971 no
C1011 H10112 0.974 no

loop_
_geom_hbond_atom_site_label_D
_geom_hbond_atom_site_label_H
_geom_hbond_atom_site_label_A
_geom_hbond_site_symmetry_A
_geom_hbond_angle_DHA
_geom_hbond_distance_DH
_geom_hbond_distance_HA
_geom_hbond_distance_DA
_geom_hbond_publ_flag
N8 H81 O19 . 158.9 0.860 2.200 3.018(19) yes
C26 H262 O700 2_656 170.5 0.974 2.414 3.379(19) yes
N38 H381 O49 . 149.8 0.862 2.288 3.063(19) yes
C41 H412 O49 . 135.1 0.971 2.574 3.333(19) yes
C66 H661 O700 . 121.2 0.939 2.276 2.878(19) yes
C66 H661 O701 . 120.3 0.939 2.360 2.948(19) yes
C96 H961 O1000 . 122.7 0.932 2.303 2.915(19) yes
C96 H961 O1001 . 120.1 0.932 2.418 2.997(19) yes
C116 H1161 O10 2_645 164.1 0.979 2.474 3.426(19) yes
C117 H1171 O40 2_645 140.0 0.975 2.587 3.393(19) yes
C570 H5701 O20 . 158.1 0.971 2.574 3.494(19) yes
C570 H5702 O701 2_656 154.1 0.968 2.342 3.240(19) yes
C571 H5712 C691 2_656 128.8 0.971 2.555 3.252(19) yes
C560 H5602 O1000 2_756 163.0 0.972 2.217 3.159(19) yes
C560 H5602 O1001 2_756 155.5 0.972 2.453 3.361(19) yes
N680 H6801 O79 . 171.7 0.863 2.266 3.122(19) yes
N681 H6811 O79 . 162.7 0.861 2.234 3.067(19) yes
C711 H7111 O1000 1_455 141.4 0.973 2.519 3.334(19) yes
N980 H9801 O109 . 162.6 0.859 2.333 3.163(19) yes
N981 H9811 O109 . 162.7 0.861 2.229 3.062(19) yes
C1010 H10102 O79 1_655 129.7 0.972 2.598 3.304(19) yes

loop_
_oxford_twin_element_scale_factors
0.502(2)
0.498(2)
